data_7716189
loop_
_publ_author_name
'Ogawa, Naoki'
'Suzuki, Nobuhiro'
'Katsura, Yoshifumi'
'Minoura, Mao'
'Nakanishi, Waro'
'Hayashi, Satoko'

_publ_section_title
;
 Extremely stable system of 1-haloselanyl-anthraquinones: experimental and
 theoretical investigations.
;
_journal_issue 24
_journal_name_full 'Dalton transactions (Cambridge, England : 2003)'
_journal_page_first 10099
_journal_page_last 10112
_journal_paper_doi 10.1039/d4dt00760c
_journal_volume 53
_journal_year 2024
_chemical_formula_sum 'C15 H10 O2 Se'
_chemical_formula_weight 301.19
_space_group_crystal_system monoclinic
_space_group_IT_number 14
_space_group_name_Hall '-P 2ybc'
_space_group_name_H-M_alt 'P 1 21/c 1'
_atom_sites_solution_hydrogens geom
_audit_creation_method SHELXL-2014/7
_audit_update_record
;
2024-05-09 deposited with the CCDC.	2024-05-14 downloaded from the CCDC.
;
_cell_angle_alpha 90
_cell_angle_beta 95.997(2)
_cell_angle_gamma 90
_cell_formula_units_Z 4
_cell_length_a 7.5235(4)
_cell_length_b 5.1014(3)
_cell_length_c 29.9257(19)
_cell_measurement_temperature 100(2)
_cell_volume 1142.27(12)
_computing_structure_refinement 'SHELXL-2014/7 (Sheldrick, 2014)'
_diffrn_ambient_temperature 100(2)
_diffrn_measured_fraction_theta_full 0.998
_diffrn_measured_fraction_theta_max 0.997
_diffrn_radiation_type MoK\a
_diffrn_radiation_wavelength 0.71073
_diffrn_reflns_av_R_equivalents 0.0427
_diffrn_reflns_av_unetI/netI 0.0197
_diffrn_reflns_Laue_measured_fraction_full 0.998
_diffrn_reflns_Laue_measured_fraction_max 0.997
_diffrn_reflns_limit_h_max 9
_diffrn_reflns_limit_h_min -9
_diffrn_reflns_limit_k_max 6
_diffrn_reflns_limit_k_min -6
_diffrn_reflns_limit_l_max 38
_diffrn_reflns_limit_l_min -38
_diffrn_reflns_number 26869
_diffrn_reflns_point_group_measured_fraction_full 0.998
_diffrn_reflns_point_group_measured_fraction_max 0.997
_diffrn_reflns_theta_full 25.242
_diffrn_reflns_theta_max 27.477
_diffrn_reflns_theta_min 2.722
_exptl_absorpt_coefficient_mu 3.275
_exptl_crystal_density_diffrn 1.751
_exptl_crystal_F_000 600
_exptl_crystal_size_max 0.100
_exptl_crystal_size_mid 0.100
_exptl_crystal_size_min 0.100
_refine_diff_density_max 0.693
_refine_diff_density_min -0.413
_refine_diff_density_rms 0.080
_refine_ls_extinction_method none
_refine_ls_goodness_of_fit_ref 1.097
_refine_ls_hydrogen_treatment constr
_refine_ls_matrix_type full
_refine_ls_number_parameters 164
_refine_ls_number_reflns 2624
_refine_ls_number_restraints 0
_refine_ls_restrained_S_all 1.097
_refine_ls_R_factor_all 0.0294
_refine_ls_R_factor_gt 0.0257
_refine_ls_shift/su_max 0.001
_refine_ls_shift/su_mean 0.000
_refine_ls_structure_factor_coef Fsqd
_refine_ls_weighting_details 'w=1/[\s^2^(Fo^2^)+(0.0329P)^2^+1.0470P] where P=(Fo^2^+2Fc^2^)/3'
_refine_ls_weighting_scheme calc
_refine_ls_wR_factor_gt 0.0637
_refine_ls_wR_factor_ref 0.0657
_reflns_Friedel_coverage 0.000
_reflns_number_gt 2386
_reflns_number_total 2624
_reflns_threshold_expression 'I > 2\s(I)'
_cod_data_source_file d4dt00760c2.cif
_cod_data_source_block 6_1-AnqSeMe
_cod_depositor_comments 'Adding full bibliography for 7716186--7716189.cif.'
_cod_original_sg_symbol_H-M 'P 21/c'
_cod_database_code 7716189
_shelx_shelxl_version_number 2014/7
_shelx_space_group_comment
;
The symmetry employed for this shelxl refinement is uniquely defined
by the following loop, which should always be used as a source of
symmetry information in preference to the above space-group names.
They are only intended as comments.
;
_shelx_estimated_absorpt_t_min 0.735
_shelx_estimated_absorpt_t_max 0.735

loop_
_space_group_symop_operation_xyz
'x, y, z'
'-x, y+1/2, -z+1/2'
'-x, -y, -z'
'x, -y-1/2, z-1/2'

loop_
_atom_site_label
_atom_site_type_symbol
_atom_site_fract_x
_atom_site_fract_y
_atom_site_fract_z
_atom_site_U_iso_or_equiv
_atom_site_adp_type
_atom_site_occupancy
_atom_site_site_symmetry_order
_atom_site_calc_flag
_atom_site_refinement_flags_posn
_atom_site_refinement_flags_adp
_atom_site_refinement_flags_occupancy
_atom_site_disorder_assembly
_atom_site_disorder_group
C1 C 0.6581(3) 1.0201(4) 0.57250(7) 0.0154(4) Uani 1 1 d . . . . .
C2 C 0.5050(3) 1.1753(4) 0.56366(7) 0.0186(4) Uani 1 1 d . . . . .
H2 H 0.5031 1.3088 0.5415 0.022 Uiso 1 1 calc R U . . .
C3 C 0.3560(3) 1.1383(4) 0.58661(7) 0.0208(4) Uani 1 1 d . . . . .
H3 H 0.2534 1.2455 0.5799 0.025 Uiso 1 1 calc R U . . .
C4 C 0.3558(3) 0.9461(4) 0.61929(7) 0.0194(4) Uani 1 1 d . . . . .
H4 H 0.2528 0.9193 0.6346 0.023 Uiso 1 1 calc R U . . .
C5 C 0.5074(3) 0.7925(4) 0.62959(6) 0.0158(4) Uani 1 1 d . . . . .
C6 C 0.5036(3) 0.5930(4) 0.66605(7) 0.0178(4) Uani 1 1 d . . . . .
C7 C 0.6648(3) 0.4285(4) 0.67705(7) 0.0171(4) Uani 1 1 d . . . . .
C8 C 0.6661(3) 0.2398(4) 0.71086(7) 0.0207(4) Uani 1 1 d . . . . .
H8 H 0.5642 0.2185 0.7268 0.025 Uiso 1 1 calc R U . . .
C9 C 0.8154(3) 0.0833(4) 0.72130(7) 0.0228(5) Uani 1 1 d . . . . .
H9 H 0.8157 -0.0448 0.7444 0.027 Uiso 1 1 calc R U . . .
C10 C 0.9654(3) 0.1139(4) 0.69796(7) 0.0208(4) Uani 1 1 d . . . . .
H10 H 1.0669 0.0046 0.7049 0.025 Uiso 1 1 calc R U . . .
C11 C 0.9668(3) 0.3032(4) 0.66473(7) 0.0176(4) Uani 1 1 d . . . . .
H11 H 1.0698 0.3258 0.6493 0.021 Uiso 1 1 calc R U . . .
C12 C 0.8163(3) 0.4606(4) 0.65399(7) 0.0157(4) Uani 1 1 d . . . . .
C13 C 0.8197(3) 0.6606(4) 0.61775(6) 0.0151(4) Uani 1 1 d . . . . .
C14 C 0.6593(3) 0.8265(4) 0.60635(6) 0.0147(4) Uani 1 1 d . . . . .
Se1 Se 0.85975(3) 1.06932(4) 0.53955(2) 0.01648(8) Uani 1 1 d . . . . .
C15 C 0.7653(3) 1.3423(4) 0.49789(7) 0.0215(4) Uani 1 1 d . . . . .
H15 H 0.6517 1.2838 0.4820 0.032 Uiso 1 1 calc R U . . .
H15A H 0.8510 1.3773 0.4761 0.032 Uiso 1 1 calc R U . . .
H15B H 0.7456 1.5029 0.5147 0.032 Uiso 1 1 calc R U . . .
O1 O 0.3717(2) 0.5682(3) 0.68630(5) 0.0257(4) Uani 1 1 d . . . . .
O2 O 0.95295(18) 0.6872(3) 0.59784(5) 0.0199(3) Uani 1 1 d . . . . .

loop_
_atom_site_aniso_label
_atom_site_aniso_U_11
_atom_site_aniso_U_22
_atom_site_aniso_U_33
_atom_site_aniso_U_23
_atom_site_aniso_U_13
_atom_site_aniso_U_12
C1 0.0153(9) 0.0164(9) 0.0144(9) -0.0036(8) 0.0012(7) -0.0011(7)
C2 0.0188(9) 0.0189(10) 0.0174(10) -0.0012(8) -0.0010(8) 0.0020(8)
C3 0.0164(9) 0.0237(11) 0.0216(10) -0.0034(9) -0.0015(8) 0.0048(8)
C4 0.0162(9) 0.0237(11) 0.0185(10) -0.0047(8) 0.0028(7) 0.0000(8)
C5 0.0162(9) 0.0189(10) 0.0124(9) -0.0052(8) 0.0021(7) 0.0011(8)
C6 0.0191(9) 0.0209(10) 0.0136(9) -0.0045(8) 0.0029(7) -0.0026(8)
C7 0.0186(9) 0.0199(10) 0.0126(9) -0.0026(8) 0.0005(7) -0.0012(8)
C8 0.0237(10) 0.0248(11) 0.0141(9) -0.0014(8) 0.0045(8) -0.0035(9)
C9 0.0312(11) 0.0225(11) 0.0138(10) 0.0021(9) -0.0015(8) -0.0028(9)
C10 0.0243(10) 0.0196(10) 0.0175(10) -0.0010(8) -0.0026(8) 0.0019(8)
C11 0.0183(9) 0.0202(10) 0.0143(9) -0.0020(8) 0.0013(7) 0.0001(8)
C12 0.0191(9) 0.0166(10) 0.0111(9) -0.0017(8) 0.0008(7) -0.0014(8)
C13 0.0160(9) 0.0158(9) 0.0134(9) -0.0026(8) 0.0008(7) -0.0006(7)
C14 0.0156(9) 0.0164(9) 0.0118(9) -0.0036(8) 0.0005(7) -0.0025(7)
Se1 0.01715(11) 0.01664(12) 0.01606(12) 0.00187(8) 0.00362(7) 0.00123(8)
C15 0.0271(11) 0.0177(10) 0.0197(10) 0.0034(8) 0.0021(8) 0.0011(9)
O1 0.0220(8) 0.0350(9) 0.0215(8) 0.0031(7) 0.0094(6) 0.0013(7)
O2 0.0170(7) 0.0234(8) 0.0202(7) 0.0037(6) 0.0057(6) 0.0028(6)

loop_
_atom_type_symbol
_atom_type_description
_atom_type_scat_dispersion_real
_atom_type_scat_dispersion_imag
_atom_type_scat_source
C C 0.0033 0.0016 'International Tables Vol C Tables 4.2.6.8 and 6.1.1.4'
H H 0.0000 0.0000 'International Tables Vol C Tables 4.2.6.8 and 6.1.1.4'
Se Se -0.0929 2.2259 'International Tables Vol C Tables 4.2.6.8 and 6.1.1.4'
O O 0.0106 0.0060 'International Tables Vol C Tables 4.2.6.8 and 6.1.1.4'

loop_
_geom_angle_atom_site_label_1
_geom_angle_atom_site_label_2
_geom_angle_atom_site_label_3
_geom_angle
_geom_angle_site_symmetry_1
_geom_angle_site_symmetry_3
_geom_angle_publ_flag
C2 C1 C14 118.29(19) . . ?
C2 C1 Se1 120.68(16) . . ?
C14 C1 Se1 121.03(15) . . ?
C3 C2 C1 121.4(2) . . ?
C3 C2 H2 119.3 . . ?
C1 C2 H2 119.3 . . ?
C4 C3 C2 120.42(19) . . ?
C4 C3 H3 119.8 . . ?
C2 C3 H3 119.8 . . ?
C3 C4 C5 119.6(2) . . ?
C3 C4 H4 120.2 . . ?
C5 C4 H4 120.2 . . ?
C4 C5 C14 120.63(19) . . ?
C4 C5 C6 117.84(18) . . ?
C14 C5 C6 121.53(18) . . ?
O1 C6 C7 121.3(2) . . ?
O1 C6 C5 120.75(19) . . ?
C7 C6 C5 117.99(18) . . ?
C8 C7 C12 119.55(19) . . ?
C8 C7 C6 119.62(19) . . ?
C12 C7 C6 120.83(18) . . ?
C9 C8 C7 120.3(2) . . ?
C9 C8 H8 119.9 . . ?
C7 C8 H8 119.9 . . ?
C8 C9 C10 120.1(2) . . ?
C8 C9 H9 120.0 . . ?
C10 C9 H9 120.0 . . ?
C11 C10 C9 120.2(2) . . ?
C11 C10 H10 119.9 . . ?
C9 C10 H10 119.9 . . ?
C10 C11 C12 119.89(19) . . ?
C10 C11 H11 120.1 . . ?
C12 C11 H11 120.1 . . ?
C11 C12 C7 120.02(19) . . ?
C11 C12 C13 119.01(18) . . ?
C7 C12 C13 120.97(18) . . ?
O2 C13 C14 120.78(18) . . ?
O2 C13 C12 120.42(18) . . ?
C14 C13 C12 118.80(17) . . ?
C5 C14 C1 119.65(18) . . ?
C5 C14 C13 119.88(18) . . ?
C1 C14 C13 120.47(18) . . ?
C1 Se1 C15 99.64(9) . . ?
Se1 C15 H15 109.5 . . ?
Se1 C15 H15A 109.5 . . ?
H15 C15 H15A 109.5 . . ?
Se1 C15 H15B 109.5 . . ?
H15 C15 H15B 109.5 . . ?
H15A C15 H15B 109.5 . . ?

loop_
_geom_bond_atom_site_label_1
_geom_bond_atom_site_label_2
_geom_bond_distance
_geom_bond_site_symmetry_2
_geom_bond_publ_flag
C1 C2 1.400(3) . ?
C1 C14 1.414(3) . ?
C1 Se1 1.910(2) . ?
C2 C3 1.387(3) . ?
C2 H2 0.9500 . ?
C3 C4 1.385(3) . ?
C3 H3 0.9500 . ?
C4 C5 1.392(3) . ?
C4 H4 0.9500 . ?
C5 C14 1.409(3) . ?
C5 C6 1.494(3) . ?
C6 O1 1.222(3) . ?
C6 C7 1.484(3) . ?
C7 C8 1.396(3) . ?
C7 C12 1.402(3) . ?
C8 C9 1.387(3) . ?
C8 H8 0.9500 . ?
C9 C10 1.397(3) . ?
C9 H9 0.9500 . ?
C10 C11 1.387(3) . ?
C10 H10 0.9500 . ?
C11 C12 1.398(3) . ?
C11 H11 0.9500 . ?
C12 C13 1.491(3) . ?
C13 O2 1.226(2) . ?
C13 C14 1.484(3) . ?
Se1 C15 1.953(2) . ?
C15 H15 0.9800 . ?
C15 H15A 0.9800 . ?
C15 H15B 0.9800 . ?

loop_
_geom_torsion_atom_site_label_1
_geom_torsion_atom_site_label_2
_geom_torsion_atom_site_label_3
_geom_torsion_atom_site_label_4
_geom_torsion
_geom_torsion_site_symmetry_1
_geom_torsion_site_symmetry_2
_geom_torsion_site_symmetry_3
_geom_torsion_site_symmetry_4
_geom_torsion_publ_flag
C14 C1 C2 C3 -1.4(3) . . . . ?
Se1 C1 C2 C3 178.60(16) . . . . ?
C1 C2 C3 C4 0.4(3) . . . . ?
C2 C3 C4 C5 1.1(3) . . . . ?
C3 C4 C5 C14 -1.5(3) . . . . ?
C3 C4 C5 C6 178.14(19) . . . . ?
C4 C5 C6 O1 -0.6(3) . . . . ?
C14 C5 C6 O1 179.02(19) . . . . ?
C4 C5 C6 C7 179.87(18) . . . . ?
C14 C5 C6 C7 -0.5(3) . . . . ?
O1 C6 C7 C8 0.6(3) . . . . ?
C5 C6 C7 C8 -179.90(18) . . . . ?
O1 C6 C7 C12 -179.2(2) . . . . ?
C5 C6 C7 C12 0.3(3) . . . . ?
C12 C7 C8 C9 -0.6(3) . . . . ?
C6 C7 C8 C9 179.55(19) . . . . ?
C7 C8 C9 C10 -0.1(3) . . . . ?
C8 C9 C10 C11 1.0(3) . . . . ?
C9 C10 C11 C12 -1.2(3) . . . . ?
C10 C11 C12 C7 0.5(3) . . . . ?
C10 C11 C12 C13 -179.23(19) . . . . ?
C8 C7 C12 C11 0.4(3) . . . . ?
C6 C7 C12 C11 -179.79(19) . . . . ?
C8 C7 C12 C13 -179.88(19) . . . . ?
C6 C7 C12 C13 0.0(3) . . . . ?
C11 C12 C13 O2 -0.3(3) . . . . ?
C7 C12 C13 O2 179.93(19) . . . . ?
C11 C12 C13 C14 179.74(18) . . . . ?
C7 C12 C13 C14 0.0(3) . . . . ?
C4 C5 C14 C1 0.5(3) . . . . ?
C6 C5 C14 C1 -179.14(18) . . . . ?
C4 C5 C14 C13 -179.92(18) . . . . ?
C6 C5 C14 C13 0.4(3) . . . . ?
C2 C1 C14 C5 0.9(3) . . . . ?
Se1 C1 C14 C5 -179.07(14) . . . . ?
C2 C1 C14 C13 -178.64(18) . . . . ?
Se1 C1 C14 C13 1.4(3) . . . . ?
O2 C13 C14 C5 179.88(19) . . . . ?
C12 C13 C14 C5 -0.2(3) . . . . ?
O2 C13 C14 C1 -0.6(3) . . . . ?
C12 C13 C14 C1 179.37(18) . . . . ?
